data_4312710
loop_
_publ_author_name
'Daniele Belletti'
'Claudia Graiff'
'Chiara Massera'
'Alex Minarelli'
'Giovanni Predieri'
'Antonio Tiripicchio'
'Domenico Acquotti'

_publ_contact_author
;
  Dr. Claudia Graiff
  Dipartimento di Chimica GIAF, Universita' di Parma
  Parco Area delle Scienze 17/A, I-43100 Parma, Italy
;
_publ_contact_author_email claudia.graiff@unipr.it
_publ_section_title
;
 Reactivity of Ph2P(Se)CH2C6H4CH2P(Se)Ph2 with [M3(CO)12] (M = Ru or Fe).
 Synthesis and Characterization of the New Carbene Cluster
 [Ru3(\m3-Se)(\m3-H)(\m2-PPh2)(CO)6(\m2-CHC6H4CH2PPh2)]
;
_journal_name_full 'Inorganic Chemistry'
_journal_page_first 8509
_journal_page_last 8518
_journal_paper_doi 10.1021/ic034887m
_journal_volume 42
_journal_year 2003
_chemical_formula_sum 'C38 H28 O6 P2 Ru3 Se'
_chemical_formula_weight 1024.71
_chemical_name_systematic
;

  ?

;
_space_group_IT_number 14
_symmetry_cell_setting monoclinic
_symmetry_space_group_name_Hall '-P 2ybc'
_symmetry_space_group_name_H-M 'P 1 21/c 1'
_atom_sites_solution_hydrogens geom
_atom_sites_solution_primary direct
_atom_sites_solution_secondary difmap
_audit_creation_method SHELXL-97
_cell_angle_alpha 90.00
_cell_angle_beta 100.53(3)
_cell_angle_gamma 90.00
_cell_formula_units_Z 4
_cell_length_a 15.212(4)
_cell_length_b 12.963(3)
_cell_length_c 18.904(5)
_cell_measurement_reflns_used 30
_cell_measurement_temperature 293(2)
_cell_measurement_theta_max 37
_cell_measurement_theta_min 20
_cell_volume 3665.0(16)
_computing_structure_refinement 'SHELXL-97 (Sheldrick, 1997)'
_computing_structure_solution 'SHELXS-97 (Sheldrick, 1990)'
_diffrn_ambient_temperature 293(2)
_diffrn_measured_fraction_theta_full 0.950
_diffrn_measured_fraction_theta_max 0.950
_diffrn_measurement_device_type 'Siemens AED'
_diffrn_measurement_method '\q/2\q scans'
_diffrn_radiation_monochromator graphite
_diffrn_radiation_source 'fine-focus sealed tube'
_diffrn_radiation_type MoK\a
_diffrn_radiation_wavelength 0.71073
_diffrn_reflns_av_R_equivalents 0.0351
_diffrn_reflns_av_sigmaI/netI 0.1080
_diffrn_reflns_limit_h_max 17
_diffrn_reflns_limit_h_min -19
_diffrn_reflns_limit_k_max 16
_diffrn_reflns_limit_k_min -16
_diffrn_reflns_limit_l_max 24
_diffrn_reflns_limit_l_min -7
_diffrn_reflns_number 8322
_diffrn_reflns_theta_full 27.09
_diffrn_reflns_theta_max 27.09
_diffrn_reflns_theta_min 3.14
_diffrn_standards_interval_count 100
_diffrn_standards_number 1
_exptl_absorpt_coefficient_mu 2.346
_exptl_absorpt_correction_T_max 1
_exptl_absorpt_correction_T_min 0.642
_exptl_absorpt_correction_type empirical
_exptl_crystal_colour violet
_exptl_crystal_density_diffrn 1.857
_exptl_crystal_density_method 'not measured'
_exptl_crystal_description prismatic
_exptl_crystal_F_000 2000
_exptl_crystal_size_max 0.22
_exptl_crystal_size_mid 0.18
_exptl_crystal_size_min 0.13
_refine_diff_density_max 0.703
_refine_diff_density_min -0.642
_refine_diff_density_rms 0.096
_refine_ls_extinction_method none
_refine_ls_goodness_of_fit_ref 0.771
_refine_ls_hydrogen_treatment mixed
_refine_ls_matrix_type full
_refine_ls_number_parameters 462
_refine_ls_number_reflns 8035
_refine_ls_number_restraints 0
_refine_ls_restrained_S_all 0.771
_refine_ls_R_factor_all 0.1019
_refine_ls_R_factor_gt 0.0349
_refine_ls_shift/su_max 0.151
_refine_ls_shift/su_mean 0.003
_refine_ls_structure_factor_coef Fsqd
_refine_ls_weighting_details 'w=1/[\s^2^(Fo^2^)+(0.0348P)^2^+0.0000P] where P=(Fo^2^+2Fc^2^)/3'
_refine_ls_weighting_scheme calc
_refine_ls_wR_factor_gt 0.0697
_refine_ls_wR_factor_ref 0.0806
_reflns_number_gt 3745
_reflns_number_total 8035
_reflns_threshold_expression >2sigma(I)
_cod_data_source_file ic034887msi20030730_124443_3.cif
_cod_data_source_block al1ff
_cod_depositor_comments
;
The following automatic conversions were performed:

'_refine_ls_weighting_scheme' value 'calc
w=1/[\s^2^(Fo^2^)+(0.0348P)^2^+0.0000P] where P=(Fo^2^+2Fc^2^)/3' was
changed to 'calc'. New tag '_refine_ls_weighting_details' was
created. The value of the new tag was set to
'w=1/[\s^2^(Fo^2^)+(0.0348P)^2^+0.0000P] where P=(Fo^2^+2Fc^2^)/3'.

Automatic conversion script
Id: cif_fix_values 3143 2015-03-26 13:38:13Z robertas 
;
_cod_database_code 4312710

loop_
_symmetry_equiv_pos_as_xyz
'x, y, z'
'-x, y+1/2, -z+1/2'
'-x, -y, -z'
'x, -y-1/2, z-1/2'

loop_
_atom_site_label
_atom_site_type_symbol
_atom_site_fract_x
_atom_site_fract_y
_atom_site_fract_z
_atom_site_U_iso_or_equiv
_atom_site_adp_type
_atom_site_occupancy
_atom_site_calc_flag
_atom_site_refinement_flags
_atom_site_disorder_assembly
_atom_site_disorder_group
Ru1 Ru 0.72518(3) 0.82743(3) 0.58600(2) 0.04152(12) Uani 1 d . . .
Ru2 Ru 0.82200(3) 0.69058(3) 0.68430(2) 0.04204(12) Uani 1 d . . .
Ru3 Ru 0.64004(3) 0.64859(3) 0.62880(2) 0.04306(12) Uani 1 d . . .
Se1 Se 0.69255(4) 0.79678(5) 0.71078(3) 0.04934(16) Uani 1 d . . .
P1 P 0.92104(9) 0.60971(11) 0.62247(7) 0.0429(3) Uani 1 d . . .
P2 P 0.57463(9) 0.77480(11) 0.55157(7) 0.0413(3) Uani 1 d . . .
O1 O 0.7689(3) 0.8347(4) 0.4363(2) 0.0717(12) Uani 1 d . . .
O2 O 0.7272(3) 1.0594(3) 0.5921(3) 0.0876(15) Uani 1 d . . .
O3 O 0.9446(3) 0.7313(3) 0.8252(2) 0.0788(14) Uani 1 d . . .
O4 O 0.7702(3) 0.4820(3) 0.7434(2) 0.0746(13) Uani 1 d . . .
O5 O 0.6017(3) 0.4662(3) 0.5274(2) 0.0718(13) Uani 1 d . . .
O6 O 0.4889(3) 0.5904(4) 0.7036(2) 0.0826(14) Uani 1 d . . .
C1 C 0.7522(3) 0.8297(4) 0.4933(3) 0.0524(14) Uani 1 d . . .
C2 C 0.7244(4) 0.9715(5) 0.5897(3) 0.0569(15) Uani 1 d . . .
C3 C 0.8992(4) 0.7142(4) 0.7715(3) 0.0541(15) Uani 1 d . . .
C4 C 0.7782(4) 0.5596(5) 0.7158(3) 0.0526(15) Uani 1 d . . .
C5 C 0.6175(4) 0.5345(5) 0.5651(3) 0.0535(15) Uani 1 d . . .
C6 C 0.5483(4) 0.6099(5) 0.6757(3) 0.0563(15) Uani 1 d . . .
C7 C 0.8786(3) 0.4853(4) 0.5862(3) 0.0441(13) Uani 1 d . . .
C8 C 0.8327(4) 0.4753(4) 0.5166(3) 0.0523(15) Uani 1 d . . .
H8 H 0.8304 0.5307 0.4851 0.067(8) Uiso 1 calc R . .
C9 C 0.7900(4) 0.3842(5) 0.4931(3) 0.0634(17) Uani 1 d . . .
H9 H 0.7595 0.3786 0.4459 0.067(8) Uiso 1 calc R . .
C10 C 0.7925(4) 0.3020(5) 0.5393(3) 0.0602(16) Uani 1 d . . .
H10 H 0.7625 0.2412 0.5240 0.067(8) Uiso 1 calc R . .
C11 C 0.8396(4) 0.3104(5) 0.6078(3) 0.0613(16) Uani 1 d . . .
H11 H 0.8427 0.2542 0.6387 0.067(8) Uiso 1 calc R . .
C12 C 0.8824(4) 0.4007(5) 0.6318(3) 0.0563(15) Uani 1 d . . .
H12 H 0.9141 0.4051 0.6786 0.067(8) Uiso 1 calc R . .
C13 C 1.0385(4) 0.5880(4) 0.6618(3) 0.0466(13) Uani 1 d . . .
C14 C 1.0843(4) 0.4999(5) 0.6504(3) 0.0568(16) Uani 1 d . . .
H14 H 1.0537 0.4453 0.6252 0.051(7) Uiso 1 calc R . .
C15 C 1.1748(4) 0.4912(6) 0.6755(3) 0.0713(19) Uani 1 d . . .
H15 H 1.2041 0.4303 0.6681 0.051(7) Uiso 1 calc R . .
C16 C 1.2219(4) 0.5708(7) 0.7112(3) 0.080(2) Uani 1 d . . .
H16 H 1.2831 0.5644 0.7277 0.051(7) Uiso 1 calc R . .
C17 C 1.1785(4) 0.6610(6) 0.7227(3) 0.076(2) Uani 1 d . . .
H17 H 1.2102 0.7162 0.7464 0.051(7) Uiso 1 calc R . .
C18 C 1.0871(4) 0.6684(5) 0.6986(3) 0.0631(17) Uani 1 d . . .
H18 H 1.0576 0.7287 0.7072 0.051(7) Uiso 1 calc R . .
C19 C 0.9312(3) 0.6875(4) 0.5441(2) 0.0458(13) Uani 1 d . . .
H19A H 0.9685 0.6511 0.5158 0.061(11) Uiso 1 calc R . .
H19B H 0.8725 0.6959 0.5145 0.061(11) Uiso 1 calc R . .
C20 C 0.9711(3) 0.7929(4) 0.5636(3) 0.0442(13) Uani 1 d . . .
C21 C 1.0431(4) 0.8226(5) 0.5326(3) 0.0602(16) Uani 1 d . . .
H21 H 1.0622 0.7794 0.4992 0.061(9) Uiso 1 calc R . .
C22 C 1.0871(4) 0.9149(5) 0.5503(3) 0.0656(18) Uani 1 d . . .
H22 H 1.1355 0.9331 0.5291 0.061(9) Uiso 1 calc R . .
C23 C 1.0593(4) 0.9788(5) 0.5987(4) 0.0707(19) Uani 1 d . . .
H23 H 1.0891 1.0405 0.6114 0.061(9) Uiso 1 calc R . .
C24 C 0.9859(4) 0.9516(4) 0.6292(3) 0.0534(15) Uani 1 d . . .
H24 H 0.9673 0.9962 0.6620 0.061(9) Uiso 1 calc R . .
C25 C 0.9390(3) 0.8586(4) 0.6118(3) 0.0461(13) Uani 1 d . . .
C26 C 0.8625(3) 0.8368(4) 0.6471(3) 0.0440(13) Uani 1 d . . .
H26 H 0.8632 0.8872 0.6859 0.062(17) Uiso 1 calc R . .
C27 C 0.5293(3) 0.7390(4) 0.4591(3) 0.0450(13) Uani 1 d . . .
C28 C 0.5816(4) 0.6792(4) 0.4220(3) 0.0549(15) Uani 1 d . . .
H28 H 0.6374 0.6569 0.4457 0.074(9) Uiso 1 calc R . .
C29 C 0.5532(5) 0.6521(5) 0.3513(3) 0.0716(19) Uani 1 d . . .
H29 H 0.5894 0.6126 0.3272 0.074(9) Uiso 1 calc R . .
C30 C 0.4699(5) 0.6844(6) 0.3166(3) 0.083(2) Uani 1 d . . .
H30 H 0.4492 0.6651 0.2691 0.074(9) Uiso 1 calc R . .
C31 C 0.4186(5) 0.7438(6) 0.3510(3) 0.081(2) Uani 1 d . . .
H31 H 0.3635 0.7670 0.3264 0.074(9) Uiso 1 calc R . .
C32 C 0.4463(4) 0.7710(5) 0.4227(3) 0.0596(16) Uani 1 d . . .
H32 H 0.4094 0.8105 0.4461 0.074(9) Uiso 1 calc R . .
C33 C 0.4831(3) 0.8445(4) 0.5802(3) 0.0440(13) Uani 1 d . . .
C34 C 0.4070(4) 0.7926(5) 0.5911(3) 0.0542(15) Uani 1 d . . .
H34 H 0.4025 0.7218 0.5830 0.062(8) Uiso 1 calc R . .
C35 C 0.3381(4) 0.8443(5) 0.6136(3) 0.0617(16) Uani 1 d . . .
H35 H 0.2873 0.8085 0.6205 0.062(8) Uiso 1 calc R . .
C36 C 0.3443(4) 0.9486(6) 0.6259(3) 0.0629(17) Uani 1 d . . .
H36 H 0.2976 0.9837 0.6408 0.062(8) Uiso 1 calc R . .
C37 C 0.4194(4) 1.0008(5) 0.6162(3) 0.0640(17) Uani 1 d . . .
H37 H 0.4235 1.0715 0.6247 0.062(8) Uiso 1 calc R . .
C38 C 0.4894(4) 0.9497(4) 0.5940(3) 0.0517(15) Uani 1 d . . .
H38 H 0.5405 0.9856 0.5882 0.062(8) Uiso 1 calc R . .
H300 H 0.752(4) 0.675(4) 0.600(3) 0.10(2) Uiso 1 d . . .

loop_
_atom_site_aniso_label
_atom_site_aniso_U_11
_atom_site_aniso_U_22
_atom_site_aniso_U_33
_atom_site_aniso_U_23
_atom_site_aniso_U_13
_atom_site_aniso_U_12
Ru1 0.0364(2) 0.0405(3) 0.0468(2) -0.0015(2) 0.00535(18) 0.0003(2)
Ru2 0.0392(2) 0.0480(3) 0.0377(2) -0.0024(2) 0.00401(18) -0.0004(2)
Ru3 0.0415(2) 0.0413(3) 0.0454(2) -0.0009(2) 0.00526(19) -0.0018(2)
Se1 0.0458(3) 0.0547(4) 0.0487(3) -0.0121(3) 0.0116(3) -0.0024(3)
P1 0.0429(8) 0.0429(9) 0.0413(8) 0.0002(7) 0.0035(6) 0.0034(7)
P2 0.0391(8) 0.0397(8) 0.0443(8) -0.0032(6) 0.0061(6) 0.0004(6)
O1 0.063(3) 0.088(3) 0.066(3) 0.018(3) 0.017(2) 0.012(2)
O2 0.093(4) 0.038(3) 0.128(4) 0.000(3) 0.009(3) 0.005(3)
O3 0.085(3) 0.086(3) 0.052(3) -0.002(2) -0.021(2) -0.015(3)
O4 0.085(3) 0.070(3) 0.075(3) 0.019(3) 0.028(2) -0.007(3)
O5 0.077(3) 0.054(3) 0.083(3) -0.017(2) 0.009(2) -0.013(2)
O6 0.080(3) 0.081(3) 0.098(4) -0.002(3) 0.045(3) -0.014(3)
C1 0.037(3) 0.053(4) 0.065(4) 0.005(3) 0.006(3) -0.003(3)
C2 0.048(3) 0.044(4) 0.074(4) -0.001(3) -0.001(3) 0.004(3)
C3 0.060(4) 0.057(4) 0.043(3) -0.005(3) 0.002(3) -0.011(3)
C4 0.044(3) 0.072(4) 0.043(3) -0.003(3) 0.013(3) -0.004(3)
C5 0.052(4) 0.049(4) 0.056(4) 0.006(3) 0.000(3) -0.003(3)
C6 0.049(4) 0.056(4) 0.060(4) -0.002(3) 0.002(3) -0.005(3)
C7 0.043(3) 0.046(3) 0.041(3) -0.001(3) 0.004(2) 0.005(3)
C8 0.061(4) 0.040(3) 0.053(4) 0.002(3) 0.004(3) -0.003(3)
C9 0.068(4) 0.067(4) 0.051(4) -0.006(3) -0.001(3) 0.001(4)
C10 0.061(4) 0.052(4) 0.070(4) -0.015(3) 0.020(3) -0.007(3)
C11 0.070(4) 0.052(4) 0.064(4) 0.010(3) 0.020(3) 0.006(3)
C12 0.060(4) 0.056(4) 0.050(3) 0.001(3) 0.002(3) -0.003(3)
C13 0.047(3) 0.053(4) 0.039(3) 0.002(3) 0.003(2) 0.007(3)
C14 0.058(4) 0.063(4) 0.049(3) 0.012(3) 0.009(3) 0.011(3)
C15 0.053(4) 0.087(5) 0.071(4) 0.022(4) 0.004(3) 0.026(4)
C16 0.044(4) 0.128(7) 0.064(4) 0.017(5) 0.001(3) 0.015(5)
C17 0.056(4) 0.101(6) 0.065(4) -0.010(4) -0.005(3) -0.004(4)
C18 0.048(3) 0.079(5) 0.060(4) -0.004(3) 0.002(3) 0.013(3)
C19 0.045(3) 0.055(4) 0.037(3) -0.001(3) 0.007(2) 0.007(3)
C20 0.045(3) 0.042(3) 0.043(3) 0.001(3) -0.001(2) 0.001(3)
C21 0.046(3) 0.067(4) 0.071(4) 0.003(4) 0.018(3) 0.006(3)
C22 0.049(4) 0.074(5) 0.077(5) 0.008(4) 0.021(3) -0.010(4)
C23 0.062(4) 0.060(4) 0.089(5) 0.000(4) 0.012(4) -0.023(4)
C24 0.047(3) 0.050(4) 0.060(4) -0.008(3) 0.003(3) -0.004(3)
C25 0.039(3) 0.042(3) 0.050(3) 0.003(3) -0.009(2) -0.003(3)
C26 0.047(3) 0.050(3) 0.034(3) -0.001(3) 0.006(2) 0.003(3)
C27 0.044(3) 0.044(3) 0.046(3) 0.001(3) 0.006(3) -0.010(3)
C28 0.057(4) 0.050(4) 0.058(4) -0.002(3) 0.010(3) -0.009(3)
C29 0.092(5) 0.073(5) 0.055(4) -0.016(4) 0.026(4) -0.017(4)
C30 0.103(6) 0.098(6) 0.044(4) -0.005(4) 0.002(4) -0.022(5)
C31 0.075(5) 0.100(6) 0.057(4) 0.005(4) -0.020(4) 0.000(4)
C32 0.059(4) 0.057(4) 0.058(4) 0.007(3) -0.001(3) 0.001(3)
C33 0.040(3) 0.044(3) 0.047(3) 0.001(3) 0.006(2) 0.000(3)
C34 0.046(3) 0.052(4) 0.064(4) 0.003(3) 0.009(3) 0.003(3)
C35 0.050(4) 0.067(5) 0.071(4) 0.005(4) 0.020(3) 0.002(3)
C36 0.053(4) 0.080(5) 0.060(4) -0.002(4) 0.020(3) 0.017(4)
C37 0.069(4) 0.056(4) 0.067(4) -0.007(3) 0.012(3) 0.016(4)
C38 0.042(3) 0.047(4) 0.067(4) -0.006(3) 0.015(3) -0.002(3)

loop_
_atom_type_symbol
_atom_type_description
_atom_type_scat_dispersion_real
_atom_type_scat_dispersion_imag
_atom_type_scat_source
Ru Ru -1.2594 0.8363 'International Tables Vol C Tables 4.2.6.8 and 6.1.1.4'
Se Se -0.0929 2.2259 'International Tables Vol C Tables 4.2.6.8 and 6.1.1.4'
P P 0.1023 0.0942 'International Tables Vol C Tables 4.2.6.8 and 6.1.1.4'
O O 0.0106 0.0060 'International Tables Vol C Tables 4.2.6.8 and 6.1.1.4'
C C 0.0033 0.0016 'International Tables Vol C Tables 4.2.6.8 and 6.1.1.4'
H H 0.0000 0.0000 'International Tables Vol C Tables 4.2.6.8 and 6.1.1.4'

loop_
_geom_angle_atom_site_label_1
_geom_angle_atom_site_label_2
_geom_angle_atom_site_label_3
_geom_angle
_geom_angle_site_symmetry_1
_geom_angle_site_symmetry_3
_geom_angle_publ_flag
C2 Ru1 C1 91.3(3) . . ?
C2 Ru1 C26 86.4(2) . . ?
C1 Ru1 C26 98.1(2) . . ?
C2 Ru1 P2 106.64(18) . . ?
C1 Ru1 P2 96.56(16) . . ?
C26 Ru1 P2 160.12(13) . . ?
C2 Ru1 Se1 96.81(19) . . ?
C1 Ru1 Se1 171.76(18) . . ?
C26 Ru1 Se1 81.25(13) . . ?
P2 Ru1 Se1 82.30(5) . . ?
C2 Ru1 Ru2 128.11(18) . . ?
C1 Ru1 Ru2 117.01(17) . . ?
C26 Ru1 Ru2 49.38(13) . . ?
P2 Ru1 Ru2 111.54(4) . . ?
Se1 Ru1 Ru2 56.50(2) . . ?
C2 Ru1 Ru3 142.90(19) . . ?
C1 Ru1 Ru3 117.92(17) . . ?
C26 Ru1 Ru3 109.50(13) . . ?
P2 Ru1 Ru3 51.28(4) . . ?
Se1 Ru1 Ru3 55.21(2) . . ?
Ru2 Ru1 Ru3 60.28(2) . . ?
C3 Ru2 C4 93.9(2) . . ?
C3 Ru2 C26 88.4(2) . . ?
C4 Ru2 C26 176.8(2) . . ?
C3 Ru2 P1 99.06(18) . . ?
C4 Ru2 P1 92.87(17) . . ?
C26 Ru2 P1 89.00(14) . . ?
C3 Ru2 Se1 97.06(18) . . ?
C4 Ru2 Se1 95.24(16) . . ?
C26 Ru2 Se1 82.22(14) . . ?
P1 Ru2 Se1 161.40(4) . . ?
C3 Ru2 Ru1 130.90(18) . . ?
C4 Ru2 Ru1 126.00(16) . . ?
C26 Ru2 Ru1 50.90(13) . . ?
P1 Ru2 Ru1 105.34(4) . . ?
Se1 Ru2 Ru1 56.58(2) . . ?
C3 Ru2 Ru3 140.77(18) . . ?
C4 Ru2 Ru3 65.25(16) . . ?
C26 Ru2 Ru3 111.59(13) . . ?
P1 Ru2 Ru3 114.08(4) . . ?
Se1 Ru2 Ru3 55.45(2) . . ?
Ru1 Ru2 Ru3 60.86(2) . . ?
C6 Ru3 C5 91.7(3) . . ?
C6 Ru3 P2 102.75(18) . . ?
C5 Ru3 P2 98.31(17) . . ?
C6 Ru3 Se1 95.39(18) . . ?
C5 Ru3 Se1 171.80(18) . . ?
P2 Ru3 Se1 84.21(5) . . ?
C6 Ru3 Ru2 130.20(17) . . ?
C5 Ru3 Ru2 115.85(17) . . ?
P2 Ru3 Ru2 112.33(4) . . ?
Se1 Ru3 Ru2 56.16(2) . . ?
C6 Ru3 Ru1 141.09(19) . . ?
C5 Ru3 Ru1 119.53(18) . . ?
P2 Ru3 Ru1 53.49(4) . . ?
Se1 Ru3 Ru1 55.99(2) . . ?
Ru2 Ru3 Ru1 58.862(18) . . ?
Ru3 Se1 Ru2 68.39(3) . . ?
Ru3 Se1 Ru1 68.80(2) . . ?
Ru2 Se1 Ru1 66.91(3) . . ?
C19 P1 C7 105.1(2) . . ?
C19 P1 C13 101.2(2) . . ?
C7 P1 C13 105.6(2) . . ?
C19 P1 Ru2 108.62(18) . . ?
C7 P1 Ru2 111.79(18) . . ?
C13 P1 Ru2 122.77(18) . . ?
C27 P2 C33 103.6(2) . . ?
C27 P2 Ru3 118.29(19) . . ?
C33 P2 Ru3 115.47(17) . . ?
C27 P2 Ru1 121.12(18) . . ?
C33 P2 Ru1 121.97(18) . . ?
Ru3 P2 Ru1 75.23(5) . . ?
O1 C1 Ru1 177.7(5) . . ?
O2 C2 Ru1 177.5(6) . . ?
O3 C3 Ru2 177.7(6) . . ?
O4 C4 Ru2 165.4(5) . . ?
O5 C5 Ru3 178.0(5) . . ?
O6 C6 Ru3 176.5(6) . . ?
C8 C7 C12 118.3(5) . . ?
C8 C7 P1 121.6(4) . . ?
C12 C7 P1 119.5(4) . . ?
C7 C8 C9 120.9(5) . . ?
C10 C9 C8 120.1(5) . . ?
C11 C10 C9 119.4(6) . . ?
C10 C11 C12 121.0(6) . . ?
C11 C12 C7 120.2(5) . . ?
C14 C13 C18 117.5(5) . . ?
C14 C13 P1 123.4(4) . . ?
C18 C13 P1 118.7(4) . . ?
C15 C14 C13 121.2(6) . . ?
C16 C15 C14 120.8(7) . . ?
C15 C16 C17 119.8(6) . . ?
C16 C17 C18 119.2(7) . . ?
C17 C18 C13 121.6(6) . . ?
C20 C19 P1 113.1(3) . . ?
C21 C20 C25 120.1(5) . . ?
C21 C20 C19 117.4(5) . . ?
C25 C20 C19 122.4(5) . . ?
C22 C21 C20 121.6(6) . . ?
C23 C22 C21 119.6(6) . . ?
C22 C23 C24 119.8(6) . . ?
C23 C24 C25 122.0(6) . . ?
C20 C25 C24 116.8(5) . . ?
C20 C25 C26 125.3(5) . . ?
C24 C25 C26 117.8(5) . . ?
C25 C26 Ru2 128.0(4) . . ?
C25 C26 Ru1 121.7(3) . . ?
Ru2 C26 Ru1 79.72(17) . . ?
C28 C27 C32 118.0(5) . . ?
C28 C27 P2 118.4(4) . . ?
C32 C27 P2 123.6(4) . . ?
C29 C28 C27 121.7(6) . . ?
C28 C29 C30 118.9(6) . . ?
C31 C30 C29 120.4(6) . . ?
C30 C31 C32 121.1(6) . . ?
C31 C32 C27 119.8(6) . . ?
C34 C33 C38 118.7(5) . . ?
C34 C33 P2 120.5(4) . . ?
C38 C33 P2 120.8(4) . . ?
C35 C34 C33 120.9(6) . . ?
C36 C35 C34 120.0(6) . . ?
C37 C36 C35 119.9(6) . . ?
C36 C37 C38 120.7(6) . . ?
C37 C38 C33 119.8(5) . . ?

loop_
_geom_bond_atom_site_label_1
_geom_bond_atom_site_label_2
_geom_bond_distance
_geom_bond_site_symmetry_2
_geom_bond_publ_flag
Ru1 C2 1.869(6) . ?
Ru1 C1 1.872(6) . ?
Ru1 C26 2.198(5) . ?
Ru1 P2 2.3642(16) . ?
Ru1 Se1 2.5290(9) . ?
Ru1 Ru2 2.7872(9) . ?
Ru1 Ru3 2.8443(8) . ?
Ru2 C3 1.867(5) . ?
Ru2 C4 1.957(6) . ?
Ru2 C26 2.150(5) . ?
Ru2 P1 2.3192(15) . ?
Ru2 Se1 2.5267(9) . ?
Ru2 Ru3 2.8280(10) . ?
Ru3 C6 1.854(6) . ?
Ru3 C5 1.899(6) . ?
Ru3 P2 2.2951(15) . ?
Ru3 Se1 2.5054(9) . ?
P1 C19 1.822(5) . ?
P1 C7 1.824(5) . ?
P1 C13 1.827(5) . ?
P2 C27 1.818(5) . ?
P2 C33 1.823(5) . ?
O1 C1 1.154(6) . ?
O2 C2 1.141(6) . ?
O3 C3 1.139(6) . ?
O4 C4 1.149(6) . ?
O5 C5 1.134(6) . ?
O6 C6 1.156(6) . ?
C7 C8 1.378(7) . ?
C7 C12 1.389(7) . ?
C8 C9 1.381(7) . ?
C9 C10 1.374(8) . ?
C10 C11 1.364(7) . ?
C11 C12 1.376(8) . ?
C13 C14 1.376(7) . ?
C13 C18 1.389(7) . ?
C14 C15 1.375(8) . ?
C15 C16 1.362(9) . ?
C16 C17 1.379(9) . ?
C17 C18 1.384(8) . ?
C19 C20 1.513(7) . ?
C20 C21 1.387(7) . ?
C20 C25 1.399(7) . ?
C21 C22 1.381(8) . ?
C22 C23 1.358(8) . ?
C23 C24 1.392(8) . ?
C24 C25 1.408(7) . ?
C25 C26 1.472(7) . ?
C27 C28 1.390(7) . ?
C27 C32 1.386(7) . ?
C28 C29 1.374(7) . ?
C29 C30 1.381(9) . ?
C30 C31 1.347(9) . ?
C31 C32 1.388(8) . ?
C33 C34 1.385(7) . ?
C33 C38 1.388(7) . ?
C34 C35 1.376(7) . ?
C35 C36 1.372(8) . ?
C36 C37 1.369(8) . ?
C37 C38 1.383(7) . ?
